data_4060380
loop_
_publ_author_name
'Hon Man Lee'

_journal_name_full Organometallics
_journal_paper_doi 10.1021/om049086l
_journal_year 2005
_chemical_absolute_configuration ad
_chemical_formula_sum 'C43.5 H37 Cl1.5 Cu F3 Fe N O2 P2 Ru Sb0.5'
_chemical_formula_weight 1059.19
_space_group_IT_number 4
_symmetry_cell_setting monoclinic
_symmetry_space_group_name_Hall 'P 2yb'
_symmetry_space_group_name_H-M 'P 1 21 1'
_cell_angle_alpha 90.00
_cell_angle_beta 94.7640(10)
_cell_angle_gamma 90.00
_cell_formula_units_Z 4
_cell_length_a 14.0106(3)
_cell_length_b 12.4532(3)
_cell_length_c 24.152
_cell_measurement_temperature 293(2)
_cell_volume 4199.42(14)
_diffrn_ambient_temperature 293(2)
_exptl_crystal_density_diffrn 1.675
_cod_depositor_comments
;
The following automatic conversions were performed:
'_symmetry_cell_setting' value 'Monoclinic' changed to 'monoclinic'
according to '/home/saulius/struct/CIF-dictionaries/cif_core.dic'
dictionary named 'cif_core.dic' version 2.4.1 from 2010-06-29.

Automatic conversion script
Id: cif_fix_enum 1527 2010-12-29 10:47:43Z saulius 
;
_cod_original_sg_symbol_H-M 'P 21'
_cod_original_formula_sum 'C43.50 H37 Cl1.50 Cu F3 Fe N O2 P2 Ru Sb0.50'
_cod_database_code 4060380

loop_
_symmetry_equiv_pos_as_xyz
'x, y, z'
'-x, y+1/2, -z'

loop_
_atom_site_label
_atom_site_type_symbol
_atom_site_fract_x
_atom_site_fract_y
_atom_site_fract_z
_atom_site_U_iso_or_equiv
_atom_site_adp_type
_atom_site_occupancy
_atom_site_symmetry_multiplicity
_atom_site_calc_flag
_atom_site_refinement_flags
_atom_site_disorder_assembly
_atom_site_disorder_group
Sb Sb 0.73938(10) -0.01301(14) -0.24081(5) 0.0619(4) Uani 1 1 d . . .
Ru1 Ru 0.85297(9) 0.41250(13) 0.10906(5) 0.0341(3) Uani 1 1 d . . .
Ru2 Ru 0.64230(9) 0.50027(13) 0.39692(5) 0.0353(4) Uani 1 1 d . . .
Cu1 Cu 0.88433(19) 0.5556(3) 0.20537(11) 0.0641(8) Uani 1 1 d . . .
Cu2 Cu 0.60666(18) 0.3650(3) 0.29626(11) 0.0634(8) Uani 1 1 d . . .
Fe1 Fe 0.55074(17) 0.4979(3) 0.06930(11) 0.0469(7) Uani 1 1 d . . .
Fe2 Fe 0.94335(18) 0.4015(3) 0.42488(13) 0.0528(8) Uani 1 1 d . . .
Cl1 Cl 1.0889(4) 1.0655(5) 0.2712(2) 0.0663(16) Uani 1 1 d D . .
Cl01 Cl 0.6382(8) 0.3802(9) -0.1548(5) 0.166(4) Uani 1 1 d . . .
Cl02 Cl 0.5253(11) 0.3295(12) -0.2540(5) 0.201(6) Uani 1 1 d . . .
P1 P 0.7864(3) 0.5711(4) 0.07300(18) 0.0375(11) Uani 1 1 d . . .
P2 P 0.7248(3) 0.3002(4) 0.08606(19) 0.0353(11) Uani 1 1 d . . .
P3 P 0.7742(3) 0.6060(4) 0.42211(19) 0.0384(12) Uani 1 1 d . . .
P4 P 0.7044(3) 0.3397(4) 0.43148(19) 0.0400(12) Uani 1 1 d . . .
F1 F 0.8631(11) -0.0435(18) -0.2542(9) 0.152(9) Uani 1 1 d . . .
F2 F 0.6199(12) 0.020(2) -0.2289(8) 0.153(8) Uani 1 1 d . . .
F3 F 0.7294(16) 0.0784(18) -0.2987(8) 0.157(9) Uani 1 1 d . . .
F4 F 0.7878(14) 0.0968(15) -0.1958(7) 0.134(7) Uani 1 1 d . . .
F5 F 0.7465(15) -0.1021(18) -0.1820(6) 0.146(8) Uani 1 1 d . . .
F6 F 0.6905(10) -0.1211(14) -0.2875(6) 0.098(5) Uani 1 1 d . . .
N1 N 0.9758(12) 0.6498(16) 0.2387(7) 0.060(5) Uani 1 1 d . . .
N2 N 0.5120(14) 0.2758(17) 0.2679(7) 0.069(6) Uani 1 1 d . . .
C01 C 0.633(3) 0.331(3) -0.2183(11) 0.131(15) Uani 1 1 d . . .
H01A H 0.6569 0.2585 -0.2163 0.157 Uiso 1 1 calc R . .
H01B H 0.6756 0.3730 -0.2394 0.157 Uiso 1 1 calc R . .
C1 C 0.7944(12) 0.4430(14) 0.1805(7) 0.039(4) Uani 1 1 d . . .
C2 C 0.7692(13) 0.4574(15) 0.2278(7) 0.046(6) Uani 1 1 d . . .
C3 C 0.7260(13) 0.4567(14) 0.2773(6) 0.042(5) Uani 1 1 d . . .
C4 C 0.6985(11) 0.4730(18) 0.3247(6) 0.042(5) Uani 1 1 d . . .
C5 C 1.0329(17) 0.703(2) 0.2608(11) 0.076(7) Uani 1 1 d . . .
C6 C 1.1030(19) 0.758(3) 0.2928(15) 0.131(15) Uani 1 1 d . . .
H6A H 1.1644 0.7419 0.2797 0.157 Uiso 1 1 calc R . .
H6B H 1.1026 0.7352 0.3308 0.157 Uiso 1 1 calc R . .
H6C H 1.0911 0.8333 0.2901 0.157 Uiso 1 1 calc R . .
C7 C 0.4550(19) 0.222(2) 0.2520(14) 0.094(10) Uani 1 1 d . . .
C8 C 0.369(2) 0.159(3) 0.2241(16) 0.138(14) Uiso 1 1 d . . .
H8A H 0.3677 0.1661 0.1845 0.166 Uiso 1 1 calc R . .
H8B H 0.3104 0.1874 0.2365 0.166 Uiso 1 1 calc R . .
H8C H 0.3745 0.0846 0.2341 0.166 Uiso 1 1 calc R . .
C11 C 0.9551(12) 0.3257(17) 0.0580(9) 0.050(5) Uani 1 1 d . . .
H11F H 0.9406 0.2923 0.0216 0.060 Uiso 1 1 calc R . .
C12 C 0.9916(12) 0.428(2) 0.0689(8) 0.053(5) Uani 1 1 d . . .
H12F H 1.0048 0.4809 0.0406 0.063 Uiso 1 1 calc R . .
C13 C 1.0113(14) 0.441(2) 0.1274(8) 0.058(6) Uani 1 1 d . . .
H13F H 1.0408 0.5046 0.1460 0.069 Uiso 1 1 calc R . .
C14 C 0.9908(13) 0.3450(18) 0.1525(8) 0.052(5) Uani 1 1 d . . .
H14F H 1.0019 0.3286 0.1922 0.063 Uiso 1 1 calc R . .
C15 C 0.9560(14) 0.2745(18) 0.1114(9) 0.050(6) Uani 1 1 d . . .
H15F H 0.9392 0.1993 0.1175 0.060 Uiso 1 1 calc R . .
C41 C 0.6623(13) 0.6004(17) 0.0793(7) 0.043(5) Uani 1 1 d . . .
C42 C 0.5905(16) 0.637(2) 0.0374(10) 0.070(7) Uani 1 1 d . . .
H22A H 0.6005 0.6501 -0.0017 0.084 Uiso 1 1 calc R . .
C43 C 0.5045(16) 0.654(2) 0.0619(13) 0.081(8) Uani 1 1 d . . .
H23A H 0.4439 0.6780 0.0427 0.097 Uiso 1 1 calc R . .
C44 C 0.5179(18) 0.624(2) 0.1157(11) 0.076(7) Uiso 1 1 d . . .
H24A H 0.4683 0.6247 0.1420 0.091 Uiso 1 1 calc R . .
C45 C 0.6122(13) 0.597(2) 0.1287(9) 0.059(6) Uani 1 1 d . . .
H25A H 0.6399 0.5742 0.1655 0.070 Uiso 1 1 calc R . .
C31 C 0.6024(13) 0.3494(17) 0.0655(10) 0.051(6) Uani 1 1 d . . .
C32 C 0.5567(18) 0.381(3) 0.0151(13) 0.113(13) Uani 1 1 d . . .
H32A H 0.5858 0.3847 -0.0203 0.135 Uiso 1 1 calc R . .
C33 C 0.4589(14) 0.405(2) 0.0237(13) 0.102(11) Uani 1 1 d . . .
H33A H 0.4109 0.4305 -0.0051 0.122 Uiso 1 1 calc R . .
C34 C 0.443(2) 0.388(3) 0.0769(12) 0.100(9) Uiso 1 1 d . . .
H34A H 0.3830 0.4023 0.0935 0.120 Uiso 1 1 calc R . .
C35 C 0.528(2) 0.350(3) 0.1054(14) 0.115(11) Uiso 1 1 d . . .
H35A H 0.5371 0.3329 0.1451 0.138 Uiso 1 1 calc R . .
C21 C 0.5440(13) 0.5888(19) 0.4495(8) 0.052(6) Uani 1 1 d . . .
H41A H 0.5616 0.6178 0.4867 0.062 Uiso 1 1 calc R . .
C22 C 0.5059(11) 0.487(2) 0.4379(7) 0.045(4) Uani 1 1 d . . .
H42A H 0.4930 0.4330 0.4659 0.054 Uiso 1 1 calc R . .
C23 C 0.5479(14) 0.643(2) 0.4008(10) 0.061(6) Uani 1 1 d . . .
H43A H 0.5677 0.7184 0.3971 0.073 Uiso 1 1 calc R . .
C24 C 0.5098(13) 0.576(2) 0.3567(9) 0.065(7) Uani 1 1 d . . .
H44A H 0.4990 0.5963 0.3175 0.078 Uiso 1 1 calc R . .
C25 C 0.4824(11) 0.4757(19) 0.3804(7) 0.043(5) Uani 1 1 d . . .
H45A H 0.4495 0.4153 0.3611 0.051 Uiso 1 1 calc R . .
C51 C 0.8301(14) 0.3044(16) 0.4248(7) 0.044(5) Uani 1 1 d . . .
C52 C 0.9002(14) 0.2740(19) 0.4667(10) 0.060(6) Uani 1 1 d . . .
H52A H 0.8919 0.2717 0.5066 0.072 Uiso 1 1 calc R . .
C53 C 0.9838(18) 0.250(2) 0.4423(11) 0.083(8) Uani 1 1 d . . .
H53A H 1.0445 0.2286 0.4623 0.100 Uiso 1 1 calc R . .
C54 C 0.9680(17) 0.261(2) 0.3862(10) 0.072(7) Uiso 1 1 d . . .
H54A H 1.0156 0.2498 0.3592 0.087 Uiso 1 1 calc R . .
C55 C 0.8723(16) 0.2970(19) 0.3734(10) 0.066(6) Uani 1 1 d . . .
H55A H 0.8412 0.3124 0.3364 0.079 Uiso 1 1 calc R . .
C61 C 0.8985(16) 0.5565(19) 0.4299(10) 0.065(6) Uani 1 1 d . . .
C62 C 0.9521(14) 0.5425(18) 0.3851(13) 0.085(9) Uani 1 1 d . . .
H62A H 0.9240 0.5521 0.3469 0.102 Uiso 1 1 calc R . .
C63 C 1.0425(19) 0.505(3) 0.3959(11) 0.104(8) Uiso 1 1 d . . .
H63A H 1.0909 0.4900 0.3698 0.125 Uiso 1 1 calc R . .
C64 C 1.0521(17) 0.504(2) 0.4497(9) 0.077(6) Uiso 1 1 d . . .
H64A H 1.1109 0.4799 0.4708 0.093 Uiso 1 1 calc R . .
C65 C 0.960(2) 0.527(2) 0.4770(12) 0.092(9) Uani 1 1 d . . .
H65A H 0.9500 0.5313 0.5166 0.110 Uiso 1 1 calc R . .
C111 C 0.8460(14) 0.6924(18) 0.1000(8) 0.049(5) Uani 1 1 d . . .
C112 C 0.9405(17) 0.7093(19) 0.0926(11) 0.066(7) Uani 1 1 d . . .
H11A H 0.9747 0.6563 0.0757 0.079 Uiso 1 1 calc R . .
C113 C 0.9881(17) 0.807(2) 0.1102(11) 0.077(8) Uani 1 1 d . . .
H11B H 1.0516 0.8187 0.1035 0.092 Uiso 1 1 calc R . .
C114 C 0.9365(18) 0.8829(19) 0.1378(10) 0.074(7) Uani 1 1 d . . .
H11C H 0.9666 0.9455 0.1509 0.088 Uiso 1 1 calc R . .
C115 C 0.844(2) 0.867(2) 0.1456(9) 0.073(7) Uani 1 1 d . . .
H11D H 0.8115 0.9186 0.1642 0.088 Uiso 1 1 calc R . .
C116 C 0.7975(15) 0.7760(16) 0.1269(8) 0.051(5) Uani 1 1 d . . .
H11E H 0.7327 0.7685 0.1317 0.062 Uiso 1 1 calc R . .
C121 C 0.8004(12) 0.5987(17) -0.0013(7) 0.046(5) Uani 1 1 d . . .
C122 C 0.8262(12) 0.5205(16) -0.0368(7) 0.049(5) Uani 1 1 d . . .
H12A H 0.8357 0.4504 -0.0243 0.059 Uiso 1 1 calc R . .
C123 C 0.8382(13) 0.5467(19) -0.0912(8) 0.055(5) Uani 1 1 d . . .
H12B H 0.8586 0.4938 -0.1148 0.066 Uiso 1 1 calc R . .
C124 C 0.8209(13) 0.648(2) -0.1118(9) 0.062(7) Uani 1 1 d . . .
H12C H 0.8259 0.6616 -0.1493 0.074 Uiso 1 1 calc R . .
C125 C 0.7960(15) 0.730(2) -0.0772(9) 0.063(6) Uani 1 1 d . . .
H12D H 0.7880 0.8001 -0.0907 0.076 Uiso 1 1 calc R . .
C126 C 0.7832(14) 0.7064(16) -0.0216(8) 0.049(5) Uani 1 1 d . . .
H12E H 0.7638 0.7596 0.0020 0.059 Uiso 1 1 calc R . .
C131 C 0.7480(11) 0.2037(16) 0.0303(7) 0.040(4) Uani 1 1 d . . .
C132 C 0.7453(12) 0.2338(18) -0.0256(7) 0.048(5) Uani 1 1 d . . .
H13A H 0.7274 0.3038 -0.0351 0.058 Uiso 1 1 calc R . .
C133 C 0.7675(14) 0.166(2) -0.0666(9) 0.069(7) Uani 1 1 d . . .
H13B H 0.7657 0.1901 -0.1032 0.082 Uiso 1 1 calc R . .
C134 C 0.7920(14) 0.065(2) -0.0536(10) 0.062(6) Uani 1 1 d . . .
H13C H 0.8035 0.0175 -0.0819 0.074 Uiso 1 1 calc R . .
C135 C 0.8001(14) 0.0319(18) -0.0018(9) 0.063(6) Uani 1 1 d . . .
H13D H 0.8201 -0.0379 0.0065 0.075 Uiso 1 1 calc R . .
C136 C 0.7790(14) 0.1005(19) 0.0403(9) 0.060(6) Uani 1 1 d . . .
H13E H 0.7861 0.0760 0.0767 0.072 Uiso 1 1 calc R . .
C141 C 0.6987(13) 0.2033(16) 0.1392(7) 0.049(5) Uani 1 1 d D . .
C142 C 0.6215(16) 0.1286(18) 0.1287(9) 0.069(6) Uani 1 1 d D . .
H14A H 0.5858 0.1289 0.0944 0.082 Uiso 1 1 calc R . .
C143 C 0.5995(17) 0.056(2) 0.1693(10) 0.078(7) Uani 1 1 d D . .
H14B H 0.5474 0.0097 0.1631 0.093 Uiso 1 1 calc R . .
C144 C 0.6531(19) 0.0528(19) 0.2164(10) 0.080(8) Uani 1 1 d D . .
H14C H 0.6387 0.0015 0.2425 0.097 Uiso 1 1 calc R . .
C145 C 0.7268(17) 0.1185(19) 0.2295(8) 0.070(7) Uani 1 1 d D . .
H14D H 0.7606 0.1143 0.2643 0.084 Uiso 1 1 calc R . .
C146 C 0.7532(14) 0.1949(17) 0.1897(6) 0.053(6) Uani 1 1 d D . .
H14E H 0.8063 0.2387 0.1975 0.064 Uiso 1 1 calc R . .
C151 C 0.7593(13) 0.6828(16) 0.4852(7) 0.047(5) Uani 1 1 d D . .
C152 C 0.7232(16) 0.7901(19) 0.4831(10) 0.087(9) Uani 1 1 d D . .
H15A H 0.7061 0.8224 0.4490 0.104 Uiso 1 1 calc R . .
C153 C 0.713(2) 0.847(2) 0.5324(11) 0.117(11) Uiso 1 1 d D . .
H15B H 0.6931 0.9179 0.5320 0.140 Uiso 1 1 calc R . .
C154 C 0.734(2) 0.795(2) 0.5790(11) 0.108(10) Uiso 1 1 d D . .
H15C H 0.7239 0.8321 0.6114 0.130 Uiso 1 1 calc R . .
C155 C 0.768(2) 0.697(2) 0.5855(10) 0.117(11) Uiso 1 1 d D . .
H15D H 0.7826 0.6677 0.6207 0.140 Uiso 1 1 calc R . .
C156 C 0.7823(13) 0.636(2) 0.5367(8) 0.087(9) Uani 1 1 d D . .
H15E H 0.8064 0.5666 0.5393 0.104 Uiso 1 1 calc R . .
C161 C 0.7956(13) 0.7165(17) 0.3745(8) 0.049(5) Uani 1 1 d . . .
C162 C 0.8704(14) 0.7882(19) 0.3875(9) 0.059(6) Uani 1 1 d . . .
H16A H 0.9076 0.7803 0.4210 0.071 Uiso 1 1 calc R . .
C163 C 0.8899(17) 0.867(2) 0.3539(10) 0.073(7) Uani 1 1 d . . .
H16B H 0.9376 0.9155 0.3656 0.087 Uiso 1 1 calc R . .
C164 C 0.8419(17) 0.880(2) 0.3013(12) 0.084(8) Uani 1 1 d . . .
H16C H 0.8586 0.9340 0.2774 0.100 Uiso 1 1 calc R . .
C165 C 0.7664(16) 0.8067(19) 0.2861(9) 0.067(6) Uani 1 1 d . . .
H16D H 0.7330 0.8112 0.2512 0.081 Uiso 1 1 calc R . .
C166 C 0.7426(14) 0.7279(17) 0.3239(8) 0.051(5) Uani 1 1 d . . .
H16E H 0.6907 0.6828 0.3149 0.061 Uiso 1 1 calc R . .
C171 C 0.6947(13) 0.3136(18) 0.5049(7) 0.043(5) Uani 1 1 d . . .
C172 C 0.6783(13) 0.3943(18) 0.5413(7) 0.050(5) Uani 1 1 d . . .
H17A H 0.6699 0.4642 0.5282 0.060 Uiso 1 1 calc R . .
C173 C 0.6740(17) 0.373(2) 0.5994(9) 0.077(8) Uani 1 1 d . . .
H17B H 0.6645 0.4282 0.6243 0.093 Uiso 1 1 calc R . .
C174 C 0.6846(15) 0.267(2) 0.6175(9) 0.068(7) Uani 1 1 d . . .
H17C H 0.6800 0.2508 0.6547 0.081 Uiso 1 1 calc R . .
C175 C 0.7018(16) 0.187(2) 0.5805(8) 0.072(8) Uani 1 1 d . . .
H17D H 0.7100 0.1171 0.5930 0.086 Uiso 1 1 calc R . .
C176 C 0.7069(14) 0.209(2) 0.5272(8) 0.056(6) Uani 1 1 d . . .
H17E H 0.7192 0.1533 0.5033 0.067 Uiso 1 1 calc R . .
C181 C 0.6442(13) 0.2168(15) 0.4025(7) 0.038(5) Uani 1 1 d . . .
C182 C 0.6941(17) 0.130(2) 0.3846(11) 0.076(7) Uani 1 1 d . . .
H18A H 0.7597 0.1346 0.3816 0.091 Uiso 1 1 calc R . .
C183 C 0.6451(19) 0.033(2) 0.3710(10) 0.075(7) Uani 1 1 d . . .
H18B H 0.6787 -0.0269 0.3606 0.090 Uiso 1 1 calc R . .
C184 C 0.5448(19) 0.028(2) 0.3730(10) 0.088(9) Uani 1 1 d . . .
H18C H 0.5105 -0.0323 0.3606 0.105 Uiso 1 1 calc R . .
C185 C 0.4989(18) 0.116(2) 0.3939(10) 0.072(7) Uani 1 1 d . . .
H18D H 0.4337 0.1121 0.3985 0.087 Uiso 1 1 calc R . .
C186 C 0.5468(15) 0.2040(19) 0.4072(9) 0.056(6) Uani 1 1 d . . .
H18E H 0.5134 0.2615 0.4207 0.068 Uiso 1 1 calc R . .
O1 O 1.146(3) 1.014(4) 0.2336(18) 0.154(18) Uiso 0.50 1 d PD A 1
O2 O 1.144(4) 1.161(3) 0.274(2) 0.14(3) Uiso 0.50 1 d PD A 1
O3 O 1.097(4) 1.025(4) 0.3261(9) 0.16(2) Uiso 0.50 1 d PD A 1
O4 O 0.995(2) 1.104(5) 0.258(3) 0.22(3) Uiso 0.50 1 d PD A 1
O1' O 1.044(5) 1.078(6) 0.2171(13) 0.27(4) Uiso 0.50 1 d PD A 2
O2' O 1.109(4) 1.1767(10) 0.275(2) 0.13(2) Uiso 0.50 1 d PD A 2
O3' O 1.182(2) 1.020(5) 0.275(3) 0.22(3) Uiso 0.50 1 d PD A 2
O4' O 1.045(6) 1.041(7) 0.320(2) 0.29(5) Uiso 0.50 1 d PD A 2

loop_
_atom_site_aniso_label
_atom_site_aniso_U_11
_atom_site_aniso_U_22
_atom_site_aniso_U_33
_atom_site_aniso_U_23
_atom_site_aniso_U_13
_atom_site_aniso_U_12
Sb 0.0714(9) 0.0678(10) 0.0445(7) 0.0084(8) -0.0067(6) 0.0016(9)
Ru1 0.0285(7) 0.0384(9) 0.0353(7) 0.0002(7) 0.0029(5) 0.0003(7)
Ru2 0.0289(7) 0.0431(10) 0.0336(7) -0.0010(7) 0.0013(5) 0.0042(7)
Cu1 0.0587(16) 0.0671(19) 0.0664(16) -0.0097(15) 0.0046(13) -0.0197(15)
Cu2 0.0486(15) 0.070(2) 0.0712(17) -0.0076(15) 0.0027(12) -0.0157(14)
Fe1 0.0297(13) 0.0414(17) 0.0699(16) -0.0019(17) 0.0054(11) 0.0068(15)
Fe2 0.0319(15) 0.048(2) 0.0784(19) 0.0095(17) 0.0061(13) 0.0075(15)
Cl1 0.087(4) 0.063(4) 0.051(3) -0.021(3) 0.019(3) -0.038(3)
Cl01 0.186(9) 0.133(9) 0.166(9) 0.003(7) -0.060(7) 0.022(7)
Cl02 0.258(14) 0.200(14) 0.139(9) -0.046(9) -0.014(9) 0.117(12)
P1 0.031(2) 0.041(3) 0.040(2) -0.001(2) 0.0020(19) 0.001(2)
P2 0.033(3) 0.034(3) 0.040(2) 0.000(2) 0.0082(19) -0.001(2)
P3 0.032(3) 0.040(3) 0.043(3) 0.003(2) 0.0015(19) 0.005(2)
P4 0.040(3) 0.042(3) 0.038(3) -0.001(2) 0.005(2) 0.000(2)
F1 0.073(10) 0.18(3) 0.199(18) -0.032(16) 0.012(11) -0.006(11)
F2 0.115(13) 0.17(2) 0.173(16) -0.016(16) 0.030(12) 0.029(13)
F3 0.21(2) 0.140(18) 0.114(14) 0.068(13) -0.044(14) -0.032(16)
F4 0.184(17) 0.101(13) 0.112(13) -0.053(11) -0.028(12) 0.003(12)
F5 0.22(2) 0.138(17) 0.071(10) 0.047(11) -0.014(11) -0.043(16)
F6 0.093(9) 0.105(13) 0.092(10) -0.028(9) -0.016(8) -0.021(9)
N1 0.046(10) 0.064(13) 0.070(12) -0.015(10) 0.003(9) 0.000(10)
N2 0.081(14) 0.066(14) 0.058(11) -0.013(10) 0.006(10) -0.033(12)
C01 0.19(3) 0.13(3) 0.071(18) -0.009(18) -0.003(19) 0.13(3)
C1 0.044(11) 0.025(11) 0.050(10) -0.008(8) 0.011(8) 0.004(8)
C2 0.040(10) 0.057(16) 0.040(10) 0.003(9) -0.002(8) -0.007(9)
C3 0.042(10) 0.050(15) 0.030(9) -0.004(8) -0.009(8) 0.000(9)
C4 0.027(9) 0.063(14) 0.035(9) 0.010(10) -0.003(7) -0.010(9)
C5 0.055(15) 0.075(19) 0.097(19) -0.019(15) 0.007(13) 0.011(14)
C6 0.072(18) 0.11(2) 0.21(4) -0.11(3) 0.00(2) -0.027(17)
C7 0.063(17) 0.057(17) 0.16(3) -0.055(18) -0.012(17) 0.003(14)
C11 0.026(10) 0.056(14) 0.067(13) -0.013(11) -0.003(9) 0.002(9)
C12 0.033(10) 0.065(15) 0.061(12) -0.004(12) 0.007(8) -0.004(11)
C13 0.049(12) 0.075(19) 0.049(11) -0.013(11) 0.002(9) -0.009(11)
C14 0.045(12) 0.054(14) 0.055(12) 0.012(11) -0.009(9) 0.007(10)
C15 0.033(11) 0.046(13) 0.071(14) 0.012(11) 0.000(9) 0.019(10)
C41 0.038(11) 0.042(12) 0.048(11) -0.002(9) 0.006(8) -0.002(9)
C42 0.055(14) 0.081(19) 0.075(16) 0.033(14) 0.011(12) 0.008(13)
C43 0.039(13) 0.058(16) 0.15(2) 0.006(16) 0.022(14) 0.030(12)
C45 0.036(11) 0.074(17) 0.067(13) -0.018(12) 0.007(9) -0.013(11)
C31 0.024(10) 0.036(12) 0.095(17) -0.010(12) 0.019(10) 0.001(9)
C32 0.077(17) 0.13(3) 0.12(2) -0.08(2) -0.062(16) 0.040(18)
C33 0.036(11) 0.075(17) 0.18(3) -0.056(19) -0.063(14) 0.028(12)
C21 0.040(11) 0.066(16) 0.051(12) 0.014(11) 0.017(9) 0.024(11)
C22 0.031(9) 0.060(13) 0.045(9) -0.012(12) 0.000(7) 0.013(11)
C23 0.034(12) 0.077(17) 0.072(15) -0.008(13) -0.001(10) -0.001(11)
C24 0.033(11) 0.11(2) 0.054(12) 0.032(14) 0.007(9) 0.038(13)
C25 0.028(9) 0.052(13) 0.047(9) -0.008(10) -0.006(7) 0.003(9)
C51 0.058(13) 0.035(11) 0.040(10) 0.009(9) 0.003(9) 0.011(10)
C52 0.036(12) 0.057(15) 0.089(16) 0.019(13) 0.011(11) -0.001(11)
C53 0.058(16) 0.08(2) 0.11(2) 0.032(16) -0.009(14) 0.008(14)
C55 0.066(15) 0.048(14) 0.083(16) -0.011(12) 0.008(12) 0.015(12)
C61 0.053(14) 0.045(14) 0.094(17) 0.003(13) -0.006(13) 0.001(12)
C62 0.043(12) 0.045(14) 0.18(3) 0.045(15) 0.058(14) 0.030(10)
C65 0.12(2) 0.055(18) 0.099(19) -0.024(14) -0.016(17) 0.007(15)
C111 0.047(12) 0.047(13) 0.051(11) 0.008(10) 0.003(9) 0.012(10)
C112 0.059(15) 0.041(14) 0.101(18) 0.000(13) 0.021(13) -0.022(12)
C113 0.055(14) 0.069(18) 0.11(2) -0.034(16) 0.010(13) -0.024(13)
C114 0.077(16) 0.047(15) 0.093(17) 0.002(13) -0.015(13) -0.031(13)
C115 0.12(2) 0.045(14) 0.058(13) -0.015(11) 0.016(13) -0.002(14)
C116 0.061(13) 0.043(13) 0.049(11) -0.013(10) 0.002(9) -0.004(11)
C121 0.035(11) 0.055(14) 0.050(11) -0.006(10) 0.004(8) 0.008(10)
C122 0.055(11) 0.044(14) 0.045(10) -0.001(9) -0.011(8) 0.018(10)
C123 0.043(11) 0.069(16) 0.054(12) 0.009(11) 0.004(9) -0.001(11)
C124 0.028(11) 0.11(2) 0.050(12) 0.024(14) 0.008(8) 0.012(12)
C125 0.047(14) 0.070(17) 0.071(15) 0.022(14) -0.004(11) -0.012(13)
C126 0.056(13) 0.028(12) 0.062(13) 0.023(10) 0.002(10) 0.005(9)
C131 0.024(9) 0.050(13) 0.043(10) 0.005(9) 0.000(7) -0.016(8)
C132 0.039(11) 0.059(14) 0.046(11) -0.005(10) 0.000(8) -0.002(10)
C133 0.044(12) 0.10(2) 0.063(14) -0.030(15) 0.019(10) -0.025(13)
C134 0.046(12) 0.060(16) 0.083(17) -0.023(14) 0.018(10) -0.021(11)
C135 0.065(13) 0.057(15) 0.069(14) -0.025(11) 0.018(10) 0.013(10)
C136 0.053(12) 0.063(16) 0.068(13) -0.001(12) 0.021(10) 0.000(11)
C141 0.056(12) 0.048(13) 0.047(11) 0.001(9) 0.025(9) 0.029(11)
C142 0.082(17) 0.049(15) 0.079(16) 0.006(12) 0.029(13) -0.003(13)
C143 0.076(16) 0.064(17) 0.095(18) 0.018(15) 0.014(14) 0.009(13)
C144 0.11(2) 0.043(15) 0.092(19) 0.016(14) 0.045(16) 0.007(15)
C145 0.106(19) 0.067(16) 0.040(11) 0.021(11) 0.015(11) 0.020(15)
C146 0.075(14) 0.069(15) 0.017(8) -0.001(9) 0.014(8) 0.023(12)
C151 0.045(11) 0.065(15) 0.030(10) -0.007(10) -0.002(8) -0.025(10)
C152 0.071(16) 0.08(2) 0.11(2) -0.053(17) 0.027(14) -0.049(15)
C156 0.033(11) 0.15(3) 0.076(16) -0.021(17) 0.012(10) -0.033(14)
C161 0.042(11) 0.042(12) 0.066(13) 0.009(10) 0.017(9) 0.001(10)
C162 0.053(13) 0.064(15) 0.059(12) 0.021(11) -0.004(10) -0.023(11)
C163 0.082(16) 0.063(16) 0.076(16) 0.011(13) 0.024(13) 0.003(13)
C164 0.080(17) 0.050(16) 0.12(2) 0.030(15) 0.036(16) -0.007(13)
C165 0.081(16) 0.056(15) 0.069(14) 0.027(12) 0.028(12) 0.015(13)
C166 0.054(12) 0.043(12) 0.058(12) 0.008(10) 0.009(9) -0.006(10)
C171 0.044(11) 0.058(15) 0.028(9) -0.004(10) 0.004(8) -0.011(10)
C172 0.060(12) 0.059(15) 0.030(9) 0.017(10) -0.004(8) -0.013(11)
C173 0.093(17) 0.10(2) 0.042(12) -0.017(13) -0.006(11) 0.030(16)
C174 0.060(14) 0.11(2) 0.037(12) 0.023(14) 0.004(10) 0.000(14)
C175 0.084(19) 0.09(2) 0.043(13) 0.038(14) 0.014(12) 0.003(16)
C176 0.056(13) 0.064(16) 0.049(12) -0.015(11) 0.007(9) -0.025(12)
C181 0.051(12) 0.026(11) 0.039(10) -0.007(8) 0.005(8) -0.020(9)
C182 0.058(15) 0.074(19) 0.099(19) -0.007(15) 0.023(13) 0.012(14)
C183 0.10(2) 0.047(15) 0.082(16) -0.015(12) 0.020(13) -0.010(13)
C184 0.082(17) 0.09(2) 0.093(17) -0.034(16) 0.029(14) -0.033(16)
C185 0.070(16) 0.071(18) 0.076(16) -0.011(14) 0.009(12) -0.029(14)
C186 0.043(12) 0.047(14) 0.079(15) 0.005(12) 0.005(10) -0.005(11)

loop_
_geom_bond_atom_site_label_1
_geom_bond_atom_site_label_2
_geom_bond_distance
_geom_bond_site_symmetry_2
_geom_bond_publ_flag
Sb F2 1.769(17) . ?
Sb F3 1.799(16) . ?
Sb F5 1.799(16) . ?
Sb F1 1.829(16) . ?
Sb F4 1.841(15) . ?
Sb F6 1.851(14) . ?
Ru1 C1 2.008(16) . ?
Ru1 C15 2.242(19) . ?
Ru1 C11 2.24(2) . ?
Ru1 C12 2.250(18) . ?
Ru1 C13 2.254(19) . ?
Ru1 C14 2.280(18) . ?
Ru1 P2 2.307(5) . ?
Ru1 P1 2.323(5) . ?
Ru1 Cu1 2.934(3) . ?
Ru2 C4 2.002(16) . ?
Ru2 C23 2.23(2) . ?
Ru2 C22 2.230(17) . ?
Ru2 C24 2.230(18) . ?
Ru2 C21 2.240(18) . ?
Ru2 C25 2.264(16) . ?
Ru2 P4 2.309(5) . ?
Ru2 P3 2.309(5) . ?
Ru2 Cu2 2.966(3) . ?
Cu1 N1 1.870(19) . ?
Cu1 C1 1.946(18) . ?
Cu1 C2 2.130(18) . ?
Cu2 N2 1.820(19) . ?
Cu2 C4 1.947(19) . ?
Cu2 C3 2.107(18) . ?
Fe1 C32 1.97(3) . ?
Fe1 C31 1.99(2) . ?
Fe1 C33 2.00(2) . ?
Fe1 C42 2.00(2) . ?
Fe1 C44 2.01(3) . ?
Fe1 C41 2.017(19) . ?
Fe1 C45 2.03(2) . ?
Fe1 C43 2.05(2) . ?
Fe1 C34 2.05(3) . ?
Fe1 C35 2.07(4) . ?
Fe2 C51 1.99(2) . ?
Fe2 C52 2.00(2) . ?
Fe2 C53 2.00(3) . ?
Fe2 C55 2.01(2) . ?
Fe2 C65 2.01(2) . ?
Fe2 C62 2.01(2) . ?
Fe2 C54 2.03(3) . ?
Fe2 C61 2.04(2) . ?
Fe2 C64 2.04(3) . ?
Fe2 C63 2.06(3) . ?
Cl1 O4' 1.411(5) . ?
Cl1 O1 1.412(5) . ?
Cl1 O1' 1.412(5) . ?
Cl1 O3 1.412(5) . ?
Cl1 O4 1.412(5) . ?
Cl1 O3' 1.413(5) . ?
Cl1 O2 1.413(5) . ?
Cl1 O2' 1.415(5) . ?
Cl01 C01 1.65(3) . ?
Cl02 C01 1.67(3) . ?
P1 C41 1.795(19) . ?
P1 C111 1.82(2) . ?
P1 C121 1.854(19) . ?
P2 C141 1.822(18) . ?
P2 C31 1.85(2) . ?
P2 C131 1.855(19) . ?
P3 C151 1.826(18) . ?
P3 C161 1.83(2) . ?
P3 C61 1.84(2) . ?
P4 C171 1.819(17) . ?
P4 C51 1.84(2) . ?
P4 C181 1.856(17) . ?
N1 C5 1.14(3) . ?
N2 C7 1.09(3) . ?
C01 H01A 0.9700 . ?
C01 H01B 0.9700 . ?
C1 C2 1.24(2) . ?
C2 C3 1.38(2) . ?
C3 C4 1.25(2) . ?
C5 C6 1.38(3) . ?
C6 H6A 0.9600 . ?
C6 H6B 0.9600 . ?
C6 H6C 0.9600 . ?
C7 C8 1.55(4) . ?
C8 H8A 0.9600 . ?
C8 H8B 0.9600 . ?
C8 H8C 0.9600 . ?
C11 C12 1.39(3) . ?
C11 C15 1.44(3) . ?
C11 H11F 0.9800 . ?
C12 C13 1.43(3) . ?
C12 H12F 0.9800 . ?
C13 C14 1.39(3) . ?
C13 H13F 0.9800 . ?
C14 C15 1.38(3) . ?
C14 H14F 0.9800 . ?
C15 H15F 0.9800 . ?
C41 C45 1.43(3) . ?
C41 C42 1.44(3) . ?
C42 C43 1.40(3) . ?
C42 H22A 0.9800 . ?
C43 C44 1.35(3) . ?
C43 H23A 0.9800 . ?
C44 C45 1.38(3) . ?
C44 H24A 0.9800 . ?
C45 H25A 0.9800 . ?
C31 C32 1.38(3) . ?
C31 C35 1.48(4) . ?
C32 C33 1.43(3) . ?
C32 H32A 0.9800 . ?
C33 C34 1.34(4) . ?
C33 H33A 0.9800 . ?
C34 C35 1.40(4) . ?
C34 H34A 0.9800 . ?
C35 H35A 0.9800 . ?
C21 C23 1.36(3) . ?
C21 C22 1.40(3) . ?
C21 H41A 0.9800 . ?
C22 C25 1.41(2) . ?
C22 H42A 0.9800 . ?
C23 C24 1.43(3) . ?
C23 H43A 0.9800 . ?
C24 C25 1.44(3) . ?
C24 H44A 0.9800 . ?
C25 H45A 0.9800 . ?
C51 C52 1.40(3) . ?
C51 C55 1.42(3) . ?
C52 C53 1.39(3) . ?
C52 H52A 0.9800 . ?
C53 C54 1.36(3) . ?
C53 H53A 0.9800 . ?
C54 C55 1.42(3) . ?
C54 H54A 0.9800 . ?
C55 H55A 0.9800 . ?
C61 C62 1.38(3) . ?
C61 C65 1.42(3) . ?
C62 C63 1.36(3) . ?
C62 H62A 0.9800 . ?
C63 C64 1.29(3) . ?
C63 H63A 0.9800 . ?
C64 C65 1.52(3) . ?
C64 H64A 0.9800 . ?
C65 H65A 0.9800 . ?
C111 C112 1.37(3) . ?
C111 C116 1.43(3) . ?
C112 C113 1.43(3) . ?
C112 H11A 0.9300 . ?
C113 C114 1.40(3) . ?
C113 H11B 0.9300 . ?
C114 C115 1.33(3) . ?
C114 H11C 0.9300 . ?
C115 C116 1.37(3) . ?
C115 H11D 0.9300 . ?
C116 H11E 0.9300 . ?
C121 C122 1.36(2) . ?
C121 C126 1.44(3) . ?
C122 C123 1.38(3) . ?
C122 H12A 0.9300 . ?
C123 C124 1.37(3) . ?
C123 H12B 0.9300 . ?
C124 C125 1.38(3) . ?
C124 H12C 0.9300 . ?
C125 C126 1.40(3) . ?
C125 H12D 0.9300 . ?
C126 H12E 0.9300 . ?
C131 C136 1.37(3) . ?
C131 C132 1.40(2) . ?
C132 C133 1.35(3) . ?
C132 H13A 0.9300 . ?
C133 C134 1.34(3) . ?
C133 H13B 0.9300 . ?
C134 C135 1.31(3) . ?
C134 H13C 0.9300 . ?
C135 C136 1.38(3) . ?
C135 H13D 0.9300 . ?
C136 H13E 0.9300 . ?
C141 C146 1.39(2) . ?
C141 C142 1.43(2) . ?
C142 C143 1.39(3) . ?
C142 H14A 0.9300 . ?
C143 C144 1.31(3) . ?
C143 H14B 0.9300 . ?
C144 C145 1.34(3) . ?
C144 H14C 0.9300 . ?
C145 C146 1.42(2) . ?
C145 H14D 0.9300 . ?
C146 H14E 0.9300 . ?
C151 C156 1.38(2) . ?
C151 C152 1.43(2) . ?
C152 C153 1.40(3) . ?
C152 H15A 0.9300 . ?
C153 C154 1.31(3) . ?
C153 H15B 0.9300 . ?
C154 C155 1.32(3) . ?
C154 H15C 0.9300 . ?
C155 C156 1.43(3) . ?
C155 H15D 0.9300 . ?
C156 H15E 0.9300 . ?
C161 C166 1.38(3) . ?
C161 C162 1.39(3) . ?
C162 C163 1.31(3) . ?
C162 H16A 0.9300 . ?
C163 C164 1.40(3) . ?
C163 H16B 0.9300 . ?
C164 C165 1.42(3) . ?
C164 H16C 0.9300 . ?
C165 C166 1.40(3) . ?
C165 H16D 0.9300 . ?
C166 H16E 0.9300 . ?
C171 C172 1.37(3) . ?
C171 C176 1.41(3) . ?
C172 C173 1.44(3) . ?
C172 H17A 0.9300 . ?
C173 C174 1.39(4) . ?
C173 H17B 0.9300 . ?
C174 C175 1.37(3) . ?
C174 H17C 0.9300 . ?
C175 C176 1.32(3) . ?
C175 H17D 0.9300 . ?
C176 H17E 0.9300 . ?
C181 C182 1.38(3) . ?
C181 C186 1.39(3) . ?
C182 C183 1.41(3) . ?
C182 H18A 0.9300 . ?
C183 C184 1.41(3) . ?
C183 H18B 0.9300 . ?
C184 C185 1.38(3) . ?
C184 H18C 0.9300 . ?
C185 C186 1.31(3) . ?
C185 H18D 0.9300 . ?
C186 H18E 0.9300 . ?
